data_4321164
loop_
_publ_author_name
'Kent D. Redwine'
'William L. Wilson'
'Donald G. Moses'
'Vincent J. Catalano'
'John H. Nelson'

_publ_section_title
;
 Cooperative Diastereoselectivity of Palladium- and Platinum-Promoted
 Intramolecular [4+2] Diels-Alder Cycloaddition Reactions of
 3,4-Dimethyl-1-phenylphosphole
;
_journal_name_full 'Inorganic Chemistry'
_journal_page_first 3392
_journal_page_last 3402
_journal_paper_doi 10.1021/ic990885j
_journal_volume 39
_journal_year 2000
_chemical_formula_sum 'C34 H44 B2 F8 N2 O2 P2 Pt'
_chemical_formula_weight 943.36
_chemical_name_common 2b
_chemical_name_systematic
;
 ?
;
_space_group_IT_number 15
_symmetry_cell_setting monoclinic
_symmetry_space_group_name_Hall '-C 2yc'
_symmetry_space_group_name_H-M 'C 1 2/c 1'
_atom_sites_solution_hydrogens geom
_atom_sites_solution_primary direct
_atom_sites_solution_secondary difmap
_audit_creation_method SHELXL
_cell_angle_alpha 90.00
_cell_angle_beta 98.70(3)
_cell_angle_gamma 90.00
_cell_formula_units_Z 4
_cell_length_a 17.961(7)
_cell_length_b 10.583(3)
_cell_length_c 19.869(4)
_cell_measurement_reflns_used 27
_cell_measurement_temperature 298(2)
_cell_measurement_theta_max 16.55
_cell_measurement_theta_min 4.55
_cell_volume 3733(2)
_computing_cell_refinement 'Siemens XSCANS'
_computing_data_collection 'Siemens XSCANS'
_computing_data_reduction 'Siemens SHELXTL'
_computing_molecular_graphics 'Siemens SHELXTL'
_computing_publication_material 'Siemens SHELXTL'
_computing_structure_refinement 'SHELXL-93 (Sheldrick, 1993)'
_computing_structure_solution 'SHELXS-86 (Sheldrick, 1990)'
_diffrn_ambient_temperature 298(2)
_diffrn_measurement_device 'Siemens P4'
_diffrn_measurement_method '\w scans'
_diffrn_radiation_monochromator graphite
_diffrn_radiation_source 'fine-focus sealed tube'
_diffrn_radiation_type MoK\a
_diffrn_radiation_wavelength 0.71073
_diffrn_reflns_av_R_equivalents 0.0348
_diffrn_reflns_av_sigmaI/netI 0.0426
_diffrn_reflns_limit_h_max 19
_diffrn_reflns_limit_h_min -1
_diffrn_reflns_limit_k_max 11
_diffrn_reflns_limit_k_min -1
_diffrn_reflns_limit_l_max 21
_diffrn_reflns_limit_l_min -21
_diffrn_reflns_number 3090
_diffrn_reflns_theta_max 22.50
_diffrn_reflns_theta_min 2.07
_diffrn_standards_decay_% 2.97
_diffrn_standards_interval_count 98
_diffrn_standards_number 2
_exptl_absorpt_coefficient_mu 3.918
_exptl_absorpt_correction_T_max 0.9907
_exptl_absorpt_correction_T_min 0.3743
_exptl_absorpt_correction_type empirical
_exptl_crystal_colour Colorless
_exptl_crystal_density_diffrn 1.678
_exptl_crystal_description lozenge
_exptl_crystal_F_000 1872
_exptl_crystal_size_max .22
_exptl_crystal_size_mid .40
_exptl_crystal_size_min .51
_refine_diff_density_max 1.055
_refine_diff_density_min -1.186
_refine_diff_density_rms 0.109
_refine_ls_extinction_coef 0.00229(14)
_refine_ls_extinction_expression Fc^*^=kFc[1+0.001xFc^2^\l^3^/sin(2\q)]^-1/4^
_refine_ls_extinction_method SHELXL
_refine_ls_goodness_of_fit_all 1.045
_refine_ls_goodness_of_fit_obs 1.070
_refine_ls_matrix_type full
_refine_ls_number_parameters 263
_refine_ls_number_reflns 2445
_refine_ls_number_restraints 0
_refine_ls_restrained_S_all 1.045
_refine_ls_restrained_S_obs 1.070
_refine_ls_R_factor_all 0.0425
_refine_ls_R_factor_obs 0.0339
_refine_ls_shift/esd_max 0.012
_refine_ls_shift/esd_mean 0.000
_refine_ls_structure_factor_coef Fsqd
_refine_ls_weighting_details 'w=1/[\s^2^(Fo^2^)+(0.0513P)^2^+0.0000P] where P=(Fo^2^+2Fc^2^)/3'
_refine_ls_weighting_scheme calc
_refine_ls_wR_factor_all 0.0796
_refine_ls_wR_factor_obs 0.0762
_reflns_number_observed 2166
_reflns_number_total 2445
_reflns_observed_criterion >2sigma(I)
_cod_data_source_file ic990885j_4.cif
_cod_data_source_block 122
_cod_depositor_comments
;
The following automatic conversions were performed:

'_refine_ls_weighting_scheme' value 'calc
w=1/[\s^2^(Fo^2^)+(0.0513P)^2^+0.0000P] where P=(Fo^2^+2Fc^2^)/3' was
changed to 'calc'. New tag '_refine_ls_weighting_details' was
created. The value of the new tag was set to
'w=1/[\s^2^(Fo^2^)+(0.0513P)^2^+0.0000P] where P=(Fo^2^+2Fc^2^)/3'.

Automatic conversion script
Id: cif_fix_values 3143 2015-03-26 13:38:13Z robertas 
;
_cod_original_cell_volume 3733.2(19)
_cod_database_code 4321164

loop_
_symmetry_equiv_pos_as_xyz
'x, y, z'
'-x, y, -z+1/2'
'x+1/2, y+1/2, z'
'-x+1/2, y+1/2, -z+1/2'
'-x, -y, -z'
'x, -y, z-1/2'
'-x+1/2, -y+1/2, -z'
'x+1/2, -y+1/2, z-1/2'

loop_
_atom_site_aniso_label
_atom_site_aniso_U_11
_atom_site_aniso_U_22
_atom_site_aniso_U_33
_atom_site_aniso_U_23
_atom_site_aniso_U_13
_atom_site_aniso_U_12
Pt1 0.0347(2) 0.0255(2) 0.0228(2) 0.000 -0.00390(14) 0.000
P1 0.0342(9) 0.0293(9) 0.0247(9) 0.0022(7) 0.0019(7) 0.0030(8)
O1 0.047(3) 0.027(3) 0.037(3) 0.004(2) -0.016(2) -0.002(2)
N1 0.040(3) 0.033(3) 0.044(4) -0.002(3) -0.008(3) -0.008(3)
C1 0.042(4) 0.034(4) 0.026(4) 0.001(3) 0.006(3) 0.009(3)
C2 0.049(4) 0.044(5) 0.029(4) -0.001(3) 0.003(3) -0.009(4)
C3 0.046(4) 0.039(4) 0.033(4) 0.013(3) -0.005(3) 0.003(4)
C4 0.040(4) 0.036(4) 0.033(4) -0.001(3) 0.000(3) 0.013(3)
C5 0.038(4) 0.043(4) 0.039(4) 0.004(4) 0.003(3) 0.006(4)
C6 0.041(4) 0.034(4) 0.026(4) -0.002(3) -0.006(3) 0.002(3)
C7 0.038(4) 0.032(4) 0.030(4) -0.006(3) 0.001(3) 0.008(3)
C8 0.097(6) 0.077(6) 0.035(4) 0.007(4) 0.024(4) -0.014(5)
C9 0.076(6) 0.052(5) 0.054(5) 0.020(4) -0.005(4) 0.013(4)
C10 0.055(5) 0.061(5) 0.059(5) -0.002(5) -0.017(4) -0.019(5)
C11 0.068(5) 0.029(4) 0.070(6) 0.005(4) -0.006(4) -0.006(4)
C12 0.049(4) 0.032(4) 0.027(4) -0.004(3) 0.006(3) -0.003(4)
C13 0.047(5) 0.059(5) 0.054(5) -0.001(4) 0.010(4) -0.002(4)
C14 0.047(5) 0.077(7) 0.083(7) -0.015(5) 0.022(4) -0.015(5)
C15 0.080(7) 0.065(6) 0.051(5) -0.014(5) 0.016(5) -0.034(6)
C16 0.099(7) 0.039(5) 0.040(5) -0.002(4) 0.005(4) -0.021(5)
C17 0.058(5) 0.044(5) 0.033(4) 0.000(4) -0.004(3) -0.008(4)
B1 0.051(6) 0.062(8) 0.104(10) 0.000(8) 0.006(7) 0.004(6)
F1 0.159(20) 0.385(60) 0.122(24) 0.074(31) 0.038(17) -0.052(33)
F2 0.182(26) 0.327(45) 0.097(23) -0.022(22) -0.038(17) 0.168(30)
F3 0.147(18) 0.119(18) 0.349(41) -0.041(25) 0.062(28) 0.018(15)
F4 0.097(5) 0.167(7) 0.179(8) -0.028(6) 0.017(5) -0.066(5)
F1A 0.107(14) 0.109(12) 0.080(11) -0.006(8) 0.035(9) 0.057(11)
F2A 0.083(10) 0.148(16) 0.039(9) -0.021(9) -0.020(7) 0.021(11)
F3A 0.131(14) 0.034(7) 0.165(17) 0.009(9) 0.019(13) 0.027(8)

loop_
_atom_site_label
_atom_site_type_symbol
_atom_site_fract_x
_atom_site_fract_y
_atom_site_fract_z
_atom_site_U_iso_or_equiv
_atom_site_thermal_displace_type
_atom_site_occupancy
_atom_site_calc_flag
_atom_site_refinement_flags
_atom_site_disorder_group
Pt1 Pt 0.0000 0.09159(3) 0.7500 0.0285(2) Uani 1 d S .
P1 P -0.01686(9) 0.2300(2) 0.66734(8) 0.0297(4) Uani 1 d . .
O1 O -0.0330(3) -0.0570(4) 0.6828(2) 0.0393(11) Uani 1 d . .
N1 N -0.1326(3) -0.1445(6) 0.6216(3) 0.0407(14) Uani 1 d . .
C1 C -0.0236(4) 0.1439(6) 0.5868(3) 0.034(2) Uani 1 d . .
H1A H 0.0207(4) 0.0938(6) 0.5802(3) 0.041 Uiso 1 calc R .
C2 C -0.0433(4) 0.2515(7) 0.5375(3) 0.041(2) Uani 1 d . .
C3 C -0.0912(4) 0.3317(7) 0.5604(3) 0.040(2) Uani 1 d . .
C4 C -0.1095(3) 0.2895(7) 0.6287(3) 0.037(2) Uani 1 d . .
H4A H -0.1317(3) 0.3540(7) 0.6550(3) 0.045 Uiso 1 calc R .
C5 C -0.1529(4) 0.1618(7) 0.6189(3) 0.040(2) Uani 1 d . .
H5A H -0.1991(4) 0.1714(7) 0.5871(3) 0.048 Uiso 1 calc R .
H5B H -0.1653(4) 0.1315(7) 0.6620(3) 0.048 Uiso 1 calc R .
C6 C -0.0975(4) 0.0678(6) 0.5901(3) 0.035(2) Uani 1 d . .
H6A H -0.1195(4) 0.0432(6) 0.5438(3) 0.042 Uiso 1 calc R .
C7 C -0.0860(4) -0.0484(6) 0.6333(3) 0.034(2) Uani 1 d . .
C8 C -0.0128(5) 0.2540(8) 0.4717(4) 0.068(2) Uani 1 d . .
H8A H 0.0408(7) 0.2421(57) 0.4803(5) 0.102 Uiso 1 calc R .
H8B H -0.0241(30) 0.3340(24) 0.4497(15) 0.102 Uiso 1 calc R .
H8C H -0.0355(26) 0.1875(38) 0.4427(13) 0.102 Uiso 1 calc R .
C9 C -0.1298(5) 0.4441(7) 0.5242(4) 0.062(2) Uani 1 d . .
H9A H -0.1213(27) 0.5172(13) 0.5529(12) 0.093 Uiso 1 calc R .
H9B H -0.1829(7) 0.4280(22) 0.5138(26) 0.093 Uiso 1 calc R .
H9C H -0.1097(23) 0.4588(34) 0.4828(15) 0.093 Uiso 1 calc R .
C10 C -0.1949(4) -0.1529(8) 0.5647(4) 0.061(2) Uani 1 d . .
H10A H -0.2313(15) -0.2133(36) 0.5754(12) 0.092 Uiso 1 calc R .
H10B H -0.1758(6) -0.1793(47) 0.5243(7) 0.092 Uiso 1 calc R .
H10C H -0.2185(19) -0.0717(14) 0.5570(17) 0.092 Uiso 1 calc R .
C11 C -0.1233(4) -0.2507(7) 0.6683(4) 0.057(2) Uani 1 d . .
H11A H -0.1667(14) -0.3046(26) 0.6596(18) 0.086 Uiso 1 calc R .
H11B H -0.1179(29) -0.2201(7) 0.7143(4) 0.086 Uiso 1 calc R .
H11C H -0.0791(17) -0.2975(29) 0.6619(19) 0.086 Uiso 1 calc R .
C12 C 0.0529(4) 0.3535(7) 0.6748(3) 0.036(2) Uani 1 d . .
C13 C 0.1280(4) 0.3207(8) 0.6888(4) 0.053(2) Uani 1 d . .
H13A H 0.1424(4) 0.2362(8) 0.6915(4) 0.064 Uiso 1 calc R .
C14 C 0.1826(5) 0.4173(9) 0.6990(5) 0.068(3) Uani 1 d . .
H14A H 0.2334(5) 0.3964(9) 0.7084(5) 0.081 Uiso 1 calc R .
C15 C 0.1613(6) 0.5417(9) 0.6951(4) 0.065(2) Uani 1 d . .
H15A H 0.1977(6) 0.6048(9) 0.7021(4) 0.077 Uiso 1 calc R .
C16 C 0.0870(6) 0.5734(7) 0.6810(4) 0.060(2) Uani 1 d . .
H16A H 0.0728(6) 0.6580(7) 0.6780(4) 0.072 Uiso 1 calc R .
C17 C 0.0325(4) 0.4790(7) 0.6712(3) 0.046(2) Uani 1 d . .
H17A H -0.0182(4) 0.5009(7) 0.6621(3) 0.055 Uiso 1 calc R .
B1 B 0.8139(6) 0.0332(13) 0.3701(8) 0.073(3) Uani 1 d . .
F1 F 0.8506(20) 0.0599(39) 0.3259(16) 0.220(20) Uani 0.50 d P 1
F2 F 0.8581(22) -0.0246(48) 0.4123(19) 0.208(21) Uani 0.50 d P 1
F3 F 0.7947(16) 0.1321(25) 0.4099(18) 0.203(13) Uani 0.50 d P 1
F4 F 0.7491(4) -0.0287(8) 0.3633(4) 0.148(3) Uani 1 d . 1
F1A F 0.8407(12) -0.0073(19) 0.3087(12) 0.097(7) Uani 0.50 d P 2
F2A F 0.8649(16) -0.0008(31) 0.4276(14) 0.093(6) Uani 0.50 d P 2
F3A F 0.7978(13) 0.1575(15) 0.3583(11) 0.110(6) Uani 0.50 d P 2

loop_
_atom_type_symbol
_atom_type_description
_atom_type_scat_dispersion_real
_atom_type_scat_dispersion_imag
_atom_type_scat_source
C C 0.0033 0.0016 'International Tables Vol C Tables 4.2.6.8 and 6.1.1.4'
H H 0.0000 0.0000 'International Tables Vol C Tables 4.2.6.8 and 6.1.1.4'
B B 0.0013 0.0007 'International Tables Vol C Tables 4.2.6.8 and 6.1.1.4'
N N 0.0061 0.0033 'International Tables Vol C Tables 4.2.6.8 and 6.1.1.4'
O O 0.0106 0.0060 'International Tables Vol C Tables 4.2.6.8 and 6.1.1.4'
F F 0.0171 0.0103 'International Tables Vol C Tables 4.2.6.8 and 6.1.1.4'
P P 0.1023 0.0942 'International Tables Vol C Tables 4.2.6.8 and 6.1.1.4'
Pt Pt -1.7033 8.3905 'International Tables Vol C Tables 4.2.6.8 and 6.1.1.4'

loop_
_geom_angle_atom_site_label_1
_geom_angle_atom_site_label_2
_geom_angle_atom_site_label_3
_geom_angle
_geom_angle_site_symmetry_1
_geom_angle_site_symmetry_3
_geom_angle_publ_flag
O1 Pt1 O1 82.4(2) 2_556 . ?
O1 Pt1 P1 91.74(13) 2_556 2_556 ?
O1 Pt1 P1 167.79(13) . 2_556 ?
O1 Pt1 P1 167.79(13) 2_556 . ?
O1 Pt1 P1 91.74(13) . . ?
P1 Pt1 P1 95.91(9) 2_556 . ?
C12 P1 C1 112.7(3) . . ?
C12 P1 C4 111.2(3) . . ?
C1 P1 C4 82.5(3) . . ?
C12 P1 Pt1 114.1(2) . . ?
C1 P1 Pt1 107.9(2) . . ?
C4 P1 Pt1 123.9(2) . . ?
C7 O1 Pt1 123.3(4) . . ?
C7 N1 C11 118.5(5) . . ?
C7 N1 C10 125.0(6) . . ?
C11 N1 C10 116.5(6) . . ?
C2 C1 C6 107.4(5) . . ?
C2 C1 P1 99.8(4) . . ?
C6 C1 P1 99.4(4) . . ?
C3 C2 C8 128.9(7) . . ?
C3 C2 C1 111.0(6) . . ?
C8 C2 C1 120.0(6) . . ?
C2 C3 C9 127.9(6) . . ?
C2 C3 C4 110.9(6) . . ?
C9 C3 C4 121.1(6) . . ?
C3 C4 C5 108.5(5) . . ?
C3 C4 P1 99.8(4) . . ?
C5 C4 P1 99.2(4) . . ?
C4 C5 C6 105.2(5) . . ?
C7 C6 C1 113.8(5) . . ?
C7 C6 C5 110.5(5) . . ?
C1 C6 C5 106.1(5) . . ?
O1 C7 N1 117.7(6) . . ?
O1 C7 C6 121.9(6) . . ?
N1 C7 C6 120.4(6) . . ?
C17 C12 C13 119.8(7) . . ?
C17 C12 P1 121.3(5) . . ?
C13 C12 P1 118.8(6) . . ?
C12 C13 C14 119.0(8) . . ?
C15 C14 C13 120.4(8) . . ?
C16 C15 C14 120.3(8) . . ?
C15 C16 C17 119.8(8) . . ?
C12 C17 C16 120.6(8) . . ?
F1 B1 F2 104.3(30) . . ?
F1 B1 F4 127.5(21) . . ?
F2 B1 F4 106.9(27) . . ?
F1 B1 F3 116.6(24) . . ?
F2 B1 F3 100.3(25) . . ?
F4 B1 F3 98.1(15) . . ?
F3A B1 F2A 119.1(19) . . ?
F3A B1 F1A 103.3(18) . . ?
F2A B1 F1A 110.7(17) . . ?

loop_
_geom_bond_atom_site_label_1
_geom_bond_atom_site_label_2
_geom_bond_distance
_geom_bond_site_symmetry_2
_geom_bond_publ_flag
Pt1 O1 2.090(4) 2_556 ?
Pt1 O1 2.091(4) . ?
Pt1 P1 2.187(2) 2_556 ?
Pt1 P1 2.187(2) . ?
P1 C12 1.801(7) . ?
P1 C1 1.830(6) . ?
P1 C4 1.835(6) . ?
O1 C7 1.265(8) . ?
N1 C7 1.316(9) . ?
N1 C11 1.450(9) . ?
N1 C10 1.469(9) . ?
C1 C2 1.509(9) . ?
C1 C6 1.563(9) . ?
C2 C3 1.336(9) . ?
C2 C8 1.493(9) . ?
C3 C9 1.504(10) . ?
C3 C4 1.512(9) . ?
C4 C5 1.558(9) . ?
C5 C6 1.575(9) . ?
C6 C7 1.495(9) . ?
C12 C17 1.378(10) . ?
C12 C13 1.380(10) . ?
C13 C14 1.410(11) . ?
C14 C15 1.370(11) . ?
C15 C16 1.364(13) . ?
C16 C17 1.391(10) . ?
B1 F1 1.21(3) . ?
B1 F2 1.23(4) . ?
B1 F4 1.325(13) . ?
B1 F3A 1.36(2) . ?
B1 F3 1.39(3) . ?
B1 F2A 1.40(3) . ?
B1 F1A 1.44(3) . ?
